data_1567383
loop_
_publ_author_name
'Feng, Chi'
'Seki, Tomohiro'
'Sakamoto, Shunichi'
'Sasaki, Toshiyuki'
'Takamizawa, Satoshi'
'Ito, Hajime'

_publ_section_title
;
 Mechanical deformation and multiple thermal restoration of organic
 crystals: reversible multi-stage shape-changing effect with
 luminescence-color changes
;
_journal_issue 33
_journal_name_full 'Chemical Science'
_journal_page_first 9544
_journal_page_last 9551
_journal_paper_doi 10.1039/D2SC03414J
_journal_volume 13
_journal_year 2022
_chemical_formula_moiety '0.5(C22 H16 Au2 Br2 F8 N4)'
_chemical_formula_sum 'C11 H8 Au Br F4 N2'
_chemical_formula_weight 521.07
_chemical_name_systematic '1-bromo-2,3,5,6-tetrafluorobenzenyl(1,3-dimethylimidazolin-2-ylidene)gold complex'
_chemical_properties_physical Heat-sensitive
_space_group_crystal_system orthorhombic
_space_group_IT_number 62
_space_group_name_Hall '-P 2ac 2n'
_space_group_name_H-M_alt 'P n m a'
_atom_sites_solution_hydrogens geom
_atom_sites_solution_primary dual
_audit_creation_date 2020-06-29
_audit_creation_method
;
Olex2 1.2
(compiled 2018.05.29 svn.r3508 for OlexSys, GUI svn.r5506)
;
_audit_update_record
;
2021-05-01 deposited with the CCDC.	2022-07-22 downloaded from the CCDC.
;
_cell_angle_alpha 90
_cell_angle_beta 90
_cell_angle_gamma 90
_cell_formula_units_Z 4
_cell_length_a 12.9752(7)
_cell_length_b 6.8244(4)
_cell_length_c 15.5938(10)
_cell_measurement_reflns_used 4754
_cell_measurement_temperature 363
_cell_measurement_theta_max 25.0580
_cell_measurement_theta_min 2.5930
_cell_volume 1380.80(14)
_computing_cell_refinement 'CrysAlisPro 1.171.39.43a (Rigaku OD, 2018)'
_computing_data_collection 'CrysAlisPro 1.171.39.43a (Rigaku OD, 2018)'
_computing_data_reduction 'CrysAlisPro 1.171.39.43a (Rigaku OD, 2018)'
_computing_molecular_graphics 'Olex2 (Dolomanov et al., 2009)'
_computing_publication_material 'Olex2 (Dolomanov et al., 2009)'
_computing_structure_refinement 'ShelXL (Sheldrick, 2015)'
_computing_structure_solution 'ShelXT (Sheldrick, 2015)'
_diffrn_ambient_temperature 363
_diffrn_detector 'PLATUS 200K area detector'
_diffrn_detector_area_resol_mean 5.811
_diffrn_detector_type 'HPC area detector'
_diffrn_measured_fraction_theta_full 1.000
_diffrn_measured_fraction_theta_max 0.893
_diffrn_measurement_details
;
List of Runs (angles in degrees, time in seconds):

  # Type    Start    End  Width  t~exp~   \w     \q     \k     \f   Frames
#--------------------------------------------------------------------------
  1  \w    -43.00  -2.00   0.50    3.27    --   -2.10   3.00   7.00   82
  2  \w     26.00  56.00   0.50    3.27    --    2.10  43.00-150.00   60
  3  \w    -85.00  33.00   0.50    3.27    --    2.10  43.00 -90.00  236
  4  \w     64.00  92.00   0.50    3.27    --    2.10  43.00 -90.00   56
  5  \w    -60.00 -35.00   0.50    3.27    --    2.10  57.00 -30.00   50
  6  \w    -78.00 -53.00   0.50    3.27    --    2.10  43.00-150.00   50
;
_diffrn_measurement_device 'four-circle diffractometer'
_diffrn_measurement_device_type 'Rigaku XtaLAB P200'
_diffrn_measurement_method '\w scans'
_diffrn_orient_matrix_type 'CrysAlisPro convention (1999,Acta A55,543-557)'
_diffrn_orient_matrix_UB_11 -0.0544975000
_diffrn_orient_matrix_UB_12 -0.0034731000
_diffrn_orient_matrix_UB_13 0.0011384000
_diffrn_orient_matrix_UB_21 -0.0042077000
_diffrn_orient_matrix_UB_22 0.0453025000
_diffrn_orient_matrix_UB_23 -0.0048322000
_diffrn_orient_matrix_UB_31 -0.0002625000
_diffrn_orient_matrix_UB_32 -0.0021331000
_diffrn_orient_matrix_UB_33 -0.1038291000
_diffrn_radiation_monochromator 'multi-layer mirror optics'
_diffrn_radiation_probe x-ray
_diffrn_radiation_type MoK\a
_diffrn_radiation_wavelength 0.71073
_diffrn_reflns_av_R_equivalents 0.0509
_diffrn_reflns_av_unetI/netI 0.0284
_diffrn_reflns_Laue_measured_fraction_full 1.000
_diffrn_reflns_Laue_measured_fraction_max 0.893
_diffrn_reflns_limit_h_max 17
_diffrn_reflns_limit_h_min -15
_diffrn_reflns_limit_k_max 9
_diffrn_reflns_limit_k_min -8
_diffrn_reflns_limit_l_max 19
_diffrn_reflns_limit_l_min -20
_diffrn_reflns_number 12492
_diffrn_reflns_point_group_measured_fraction_full 1.000
_diffrn_reflns_point_group_measured_fraction_max 0.893
_diffrn_reflns_theta_full 25.242
_diffrn_reflns_theta_max 29.243
_diffrn_reflns_theta_min 2.042
_diffrn_source 'rotating anode X-ray generator'
_diffrn_source_type micromax007
_exptl_absorpt_coefficient_mu 13.580
_exptl_absorpt_correction_T_max 1.00000
_exptl_absorpt_correction_T_min 0.19931
_exptl_absorpt_correction_type multi-scan
_exptl_absorpt_process_details
;
CrysAlisPro 1.171.39.43a (Rigaku Oxford Diffraction, 2018)
Empirical absorption correction using spherical harmonics,
 implemented in SCALE3 ABSPACK scaling algorithm.
;
_exptl_crystal_colour colourless
_exptl_crystal_colour_primary colourless
_exptl_crystal_density_diffrn 2.507
_exptl_crystal_description plate
_exptl_crystal_F_000 952
_exptl_crystal_size_max 0.27
_exptl_crystal_size_mid 0.19
_exptl_crystal_size_min 0.04
_refine_diff_density_max 1.710
_refine_diff_density_min -1.490
_refine_diff_density_rms 0.141
_refine_ls_extinction_method none
_refine_ls_goodness_of_fit_ref 1.058
_refine_ls_hydrogen_treatment constr
_refine_ls_matrix_type full
_refine_ls_number_parameters 117
_refine_ls_number_reflns 1812
_refine_ls_number_restraints 30
_refine_ls_restrained_S_all 1.054
_refine_ls_R_factor_all 0.0569
_refine_ls_R_factor_gt 0.0387
_refine_ls_shift/su_max 0.000
_refine_ls_shift/su_mean 0.000
_refine_ls_structure_factor_coef Fsqd
_refine_ls_weighting_details 'w=1/[\s^2^(Fo^2^)+(0.0627P)^2^+2.3605P] where P=(Fo^2^+2Fc^2^)/3'
_refine_ls_weighting_scheme calc
_refine_ls_wR_factor_gt 0.1102
_refine_ls_wR_factor_ref 0.1187
_reflns_Friedel_coverage 0.000
_reflns_number_gt 1338
_reflns_number_total 1812
_reflns_threshold_expression 'I > 2\s(I)'
_cod_data_source_file d2sc03414j6.cif
_cod_data_source_block hyo-307-ht
_cod_depositor_comments 'Adding full bibliography for 1567382--1567387.cif.'
_cod_database_code 1567383
_shelx_shelxl_version_number 2018/1
_chemical_oxdiff_formula 'C H N F Au Br'
_shelx_space_group_comment
;
The symmetry employed for this shelxl refinement is uniquely defined
by the following loop, which should always be used as a source of
symmetry information in preference to the above space-group names.
They are only intended as comments.
;
_shelx_estimated_absorpt_t_max 0.613
_shelx_estimated_absorpt_t_min 0.121
_reflns_odcompleteness_completeness 99.76
_reflns_odcompleteness_iscentric 1
_reflns_odcompleteness_theta 26.32
_olex2_refinement_description
;
1. Fixed Uiso
 At 1.2 times of:
  All C(H) groups
 At 1.5 times of:
  All C(H,H,H) groups
2. Rigid body (RIGU) restrains
 C00I, C9, N8, C00D, N007
 with sigma for 1-2 distances of 0.001 and sigma for 1-3 distances of 0.004
3. Others
 Fixed Sof: H00A(0.5) H00B(0.5) H00C(0.5) H00D(0.5) H00E(0.5) H00F(0.5)
4.a Aromatic/amide H refined with riding coordinates:
 C00I(H00I), C9(H9)
4.b Idealised Me refined as rotating group:
 C00B(H00A,H00B,H00C), C00H(H00D,H00E,H00F)
;
_olex2_submission_special_instructions 'No special instructions were received'
_oxdiff_exptl_absorpt_empirical_details
;
Empirical correction (ABSPACK) includes:
- Absorption correction using spherical harmonics
- Frame scaling
;
_oxdiff_exptl_absorpt_empirical_full_max 3.617
_oxdiff_exptl_absorpt_empirical_full_min 0.483

loop_
_space_group_symop_operation_xyz
'x, y, z'
'-x+1/2, -y, z+1/2'
'-x, y+1/2, -z'
'x+1/2, -y+1/2, -z+1/2'
'-x, -y, -z'
'x-1/2, y, -z-1/2'
'x, -y-1/2, z'
'-x-1/2, y-1/2, z-1/2'

loop_
_atom_site_label
_atom_site_type_symbol
_atom_site_fract_x
_atom_site_fract_y
_atom_site_fract_z
_atom_site_U_iso_or_equiv
_atom_site_adp_type
_atom_site_occupancy
_atom_site_site_symmetry_order
_atom_site_calc_flag
_atom_site_refinement_flags_posn
_atom_site_refinement_flags_adp
_atom_site_refinement_flags_occupancy
_atom_site_disorder_assembly
_atom_site_disorder_group
Au01 Au 0.45122(3) 0.250000 0.47822(3) 0.0723(2) Uani 1 2 d S T P . .
Br02 Br -0.03150(14) 0.250000 0.63976(16) 0.1365(7) Uani 1 2 d S T P . .
F003 F 0.2260(6) 0.250000 0.3906(4) 0.104(2) Uani 1 2 d S T P . .
F004 F 0.0371(5) 0.250000 0.4540(7) 0.113(3) Uani 1 2 d S T P . .
F6 F 0.3635(6) 0.250000 0.6691(4) 0.114(3) Uani 1 2 d S T P . .
F5 F 0.1752(8) 0.250000 0.7327(5) 0.149(3) Uani 1 2 d S T P . .
N007 N 0.6831(8) 0.250000 0.4775(6) 0.079(2) Uani 1 2 d S TU P . .
C008 C 0.2180(9) 0.250000 0.4765(6) 0.070(2) Uani 1 2 d S T P . .
N8 N 0.6236(8) 0.250000 0.3475(7) 0.090(2) Uani 1 2 d S TU P . .
C00A C 0.1205(9) 0.250000 0.5055(8) 0.076(3) Uani 1 2 d S T P . .
C00B C 0.6855(11) 0.250000 0.5713(8) 0.095(3) Uani 1 2 d S T P . .
H00A H 0.744775 0.321512 0.590794 0.142 Uiso 0.5 1 calc GR . . A -1
H00B H 0.689240 0.117513 0.591796 0.142 Uiso 0.5 1 calc GR . . A -1
H00C H 0.624110 0.310975 0.592971 0.142 Uiso 0.5 1 calc GR . . A -1
C00C C 0.3067(8) 0.250000 0.5265(6) 0.066(2) Uani 1 2 d S T P . .
C00D C 0.5967(8) 0.250000 0.4313(7) 0.0703(19) Uani 1 2 d S TU P . .
C00E C 0.1833(12) 0.250000 0.6464(8) 0.092(3) Uani 1 2 d S T P . .
C00F C 0.1024(9) 0.250000 0.5956(9) 0.082(3) Uani 1 2 d S T P . .
C00G C 0.2859(10) 0.250000 0.6134(7) 0.081(3) Uani 1 2 d S T P . .
C00H C 0.5553(13) 0.250000 0.2757(10) 0.139(6) Uani 1 2 d S T P . .
H00D H 0.495745 0.172163 0.288760 0.209 Uiso 0.5 1 calc GR . . B -1
H00E H 0.590025 0.195922 0.226757 0.209 Uiso 0.5 1 calc GR . . B -1
H00F H 0.534395 0.381915 0.263342 0.209 Uiso 0.5 1 calc GR . . B -1
C00I C 0.7693(10) 0.250000 0.4267(11) 0.098(3) Uani 1 2 d S TU P . .
H00I H 0.837882 0.250000 0.443967 0.118 Uiso 1 2 calc RS T P . .
C9 C 0.7309(11) 0.250000 0.3432(11) 0.107(3) Uani 1 2 d S TU P . .
H9 H 0.770086 0.250000 0.293214 0.128 Uiso 1 2 calc RS T P . .

loop_
_atom_site_aniso_label
_atom_site_aniso_U_11
_atom_site_aniso_U_22
_atom_site_aniso_U_33
_atom_site_aniso_U_23
_atom_site_aniso_U_13
_atom_site_aniso_U_12
Au01 0.0761(3) 0.0734(3) 0.0673(3) 0.000 0.00073(17) 0.000
Br02 0.1126(11) 0.1365(15) 0.1603(17) 0.000 0.0607(11) 0.000
F003 0.104(5) 0.153(7) 0.055(3) 0.000 -0.002(3) 0.000
F004 0.080(4) 0.141(8) 0.117(6) 0.000 -0.012(4) 0.000
F6 0.121(5) 0.146(7) 0.074(4) 0.000 -0.030(4) 0.000
F5 0.195(9) 0.188(9) 0.064(4) 0.000 0.038(5) 0.000
N007 0.074(3) 0.067(5) 0.097(5) 0.000 0.004(3) 0.000
C008 0.082(6) 0.075(6) 0.054(5) 0.000 0.000(4) 0.000
N8 0.106(5) 0.076(5) 0.088(4) 0.000 0.019(4) 0.000
C00A 0.070(6) 0.071(6) 0.088(7) 0.000 -0.008(5) 0.000
C00B 0.109(8) 0.097(8) 0.079(7) 0.000 -0.018(7) 0.000
C00C 0.077(6) 0.061(5) 0.059(5) 0.000 -0.001(4) 0.000
C00D 0.073(4) 0.053(4) 0.085(4) 0.000 0.009(3) 0.000
C00E 0.132(11) 0.077(7) 0.066(6) 0.000 0.016(7) 0.000
C00F 0.087(7) 0.067(6) 0.093(8) 0.000 0.011(6) 0.000
C00G 0.107(8) 0.072(6) 0.065(6) 0.000 -0.014(6) 0.000
C00H 0.180(17) 0.175(17) 0.063(7) 0.000 -0.011(8) 0.000
C00I 0.089(5) 0.067(6) 0.139(7) 0.000 0.028(4) 0.000
C9 0.107(5) 0.080(7) 0.133(7) 0.000 0.031(5) 0.000

loop_
_atom_type_symbol
_atom_type_description
_atom_type_scat_dispersion_real
_atom_type_scat_dispersion_imag
_atom_type_scat_source
C C 0.0033 0.0016 'International Tables Vol C Tables 4.2.6.8 and 6.1.1.4'
H H 0.0000 0.0000 'International Tables Vol C Tables 4.2.6.8 and 6.1.1.4'
Au Au -2.0133 8.8022 'International Tables Vol C Tables 4.2.6.8 and 6.1.1.4'
Br Br -0.2901 2.4595 'International Tables Vol C Tables 4.2.6.8 and 6.1.1.4'
F F 0.0171 0.0103 'International Tables Vol C Tables 4.2.6.8 and 6.1.1.4'
N N 0.0061 0.0033 'International Tables Vol C Tables 4.2.6.8 and 6.1.1.4'

loop_
_geom_angle_atom_site_label_1
_geom_angle_atom_site_label_2
_geom_angle_atom_site_label_3
_geom_angle
_geom_angle_site_symmetry_1
_geom_angle_site_symmetry_3
_geom_angle_publ_flag
C00C Au01 C00D 179.3(4) . . ?
C00D N007 C00B 124.0(10) . . ?
C00D N007 C00I 111.9(11) . . ?
C00I N007 C00B 124.1(11) . . ?
F003 C008 C00A 114.1(10) . . ?
F003 C008 C00C 119.7(10) . . ?
C00A C008 C00C 126.2(10) . . ?
C00D N8 C00H 126.7(11) . . ?
C00D N8 C9 107.7(12) . . ?
C9 N8 C00H 125.5(13) . . ?
F004 C00A C00F 117.1(10) . . ?
C008 C00A F004 123.7(11) . . ?
C008 C00A C00F 119.1(11) . . ?
N007 C00B H00A 109.5 . . ?
N007 C00B H00B 109.5 . . ?
N007 C00B H00C 109.5 . . ?
H00A C00B H00B 109.5 . . ?
H00A C00B H00C 109.5 . . ?
H00B C00B H00C 109.5 . . ?
C008 C00C Au01 124.0(7) . . ?
C00G C00C Au01 123.2(8) . . ?
C00G C00C C008 112.8(10) . . ?
N007 C00D Au01 126.0(8) . . ?
N007 C00D N8 107.9(10) . . ?
N8 C00D Au01 126.1(9) . . ?
F5 C00E C00G 115.6(13) . . ?
C00F C00E F5 122.5(13) . . ?
C00F C00E C00G 121.8(11) . . ?
C00A C00F Br02 121.1(10) . . ?
C00E C00F Br02 121.3(10) . . ?
C00E C00F C00A 117.6(11) . . ?
F6 C00G C00C 119.5(11) . . ?
F6 C00G C00E 118.1(10) . . ?
C00C C00G C00E 122.4(11) . . ?
N8 C00H H00D 109.5 . . ?
N8 C00H H00E 109.5 . . ?
N8 C00H H00F 109.5 . . ?
H00D C00H H00E 109.5 . . ?
H00D C00H H00F 109.5 . . ?
H00E C00H H00F 109.5 . . ?
N007 C00I H00I 127.8 . . ?
N007 C00I C9 104.4(13) . . ?
C9 C00I H00I 127.8 . . ?
N8 C9 H9 125.9 . . ?
C00I C9 N8 108.1(13) . . ?
C00I C9 H9 125.9 . . ?

loop_
_geom_bond_atom_site_label_1
_geom_bond_atom_site_label_2
_geom_bond_distance
_geom_bond_site_symmetry_2
_geom_bond_publ_flag
Au01 C00C 2.020(10) . ?
Au01 C00D 2.025(10) . ?
Br02 C00F 1.869(12) . ?
F003 C008 1.344(11) . ?
F004 C00A 1.347(14) . ?
F6 C00G 1.330(13) . ?
F5 C00E 1.351(14) . ?
N007 C00B 1.463(16) . ?
N007 C00D 1.333(15) . ?
N007 C00I 1.372(16) . ?
C008 C00A 1.344(16) . ?
C008 C00C 1.391(15) . ?
N8 C00D 1.351(14) . ?
N8 C00H 1.427(18) . ?
N8 C9 1.395(17) . ?
C00A C00F 1.424(17) . ?
C00B H00A 0.9600 . ?
C00B H00B 0.9600 . ?
C00B H00C 0.9600 . ?
C00C C00G 1.382(15) . ?
C00E C00F 1.315(18) . ?
C00E C00G 1.427(18) . ?
C00H H00D 0.9600 . ?
C00H H00E 0.9600 . ?
C00H H00F 0.9600 . ?
C00I H00I 0.9300 . ?
C00I C9 1.39(2) . ?
C9 H9 0.9300 . ?
